data_7132468
loop_
_publ_author_name
'Liu, Xiao-Li'
'Ji, Shun-Jun'
'Cai, Zhong-Jian'

_publ_section_title
;
 Palladium-catalyzed carbomonofluoromethylation of unactivated alkenes:
 rapid access to &#x3b3;-monofluoromethyl carboxylic acid derivatives.
;
_journal_issue 6
_journal_name_full 'Chemical communications (Cambridge, England)'
_journal_page_first 730
_journal_page_last 733
_journal_paper_doi 10.1039/d3cc05380f
_journal_volume 60
_journal_year 2024
_chemical_formula_moiety 'C33 H29 F N2 O5 S2'
_chemical_formula_sum 'C33 H29 F N2 O5 S2'
_chemical_formula_weight 616.70
_space_group_crystal_system triclinic
_space_group_IT_number 2
_space_group_name_Hall '-P 1'
_space_group_name_H-M_alt 'P -1'
_atom_sites_solution_hydrogens geom
_atom_sites_solution_primary dual
_audit_creation_date 2023-03-03
_audit_creation_method
;
Olex2 1.2
(compiled 2018.05.29 svn.r3508 for OlexSys, GUI svn.r5506)
;
_audit_update_record
;
2023-10-24 deposited with the CCDC.	2023-12-12 downloaded from the CCDC.
;
_cell_angle_alpha 112.009(2)
_cell_angle_beta 98.334(2)
_cell_angle_gamma 104.508(2)
_cell_formula_units_Z 2
_cell_length_a 8.3017(4)
_cell_length_b 13.9812(7)
_cell_length_c 14.6108(7)
_cell_measurement_reflns_used 9832
_cell_measurement_temperature 296(2)
_cell_measurement_theta_max 27.67
_cell_measurement_theta_min 2.63
_cell_volume 1467.25(13)
_computing_cell_refinement 'SAINT v8.37A (Bruker, 2015)'
_computing_data_reduction 'SAINT v8.37A (Bruker, 2015)'
_computing_molecular_graphics 'Olex2 (Dolomanov et al., 2009)'
_computing_publication_material 'Olex2 (Dolomanov et al., 2009)'
_computing_structure_refinement 'ShelXL (Sheldrick, 2015)'
_computing_structure_solution 'ShelXT (Sheldrick, 2015)'
_diffrn_ambient_temperature 296.15
_diffrn_measured_fraction_theta_full 0.999
_diffrn_measured_fraction_theta_max 0.990
_diffrn_measurement_device_type 'Bruker APEX-II CCD'
_diffrn_measurement_method '\f and \w scans'
_diffrn_radiation_type MoK\a
_diffrn_radiation_wavelength 0.71073
_diffrn_reflns_av_R_equivalents 0.0902
_diffrn_reflns_av_unetI/netI 0.0514
_diffrn_reflns_Laue_measured_fraction_full 0.999
_diffrn_reflns_Laue_measured_fraction_max 0.990
_diffrn_reflns_limit_h_max 10
_diffrn_reflns_limit_h_min -10
_diffrn_reflns_limit_k_max 18
_diffrn_reflns_limit_k_min -18
_diffrn_reflns_limit_l_max 19
_diffrn_reflns_limit_l_min -19
_diffrn_reflns_number 65792
_diffrn_reflns_point_group_measured_fraction_full 0.999
_diffrn_reflns_point_group_measured_fraction_max 0.990
_diffrn_reflns_theta_full 25.242
_diffrn_reflns_theta_max 27.765
_diffrn_reflns_theta_min 2.629
_diffrn_standards_number 0
_exptl_absorpt_coefficient_mu 0.234
_exptl_absorpt_correction_T_max 0.7456
_exptl_absorpt_correction_T_min 0.6264
_exptl_absorpt_correction_type none
_exptl_absorpt_process_details
;
SADABS-2014/5 (Bruker,2014/5) was used for absorption correction.
wR2(int) was 0.1613 before and 0.0994 after correction.
The Ratio of minimum to maximum transmission is 0.8401.
The \l/2 correction factor is Not present.
;
_exptl_crystal_colour 'clear light colourless'
_exptl_crystal_colour_lustre clear
_exptl_crystal_colour_modifier light
_exptl_crystal_colour_primary colourless
_exptl_crystal_density_diffrn 1.396
_exptl_crystal_description block
_exptl_crystal_F_000 644
_exptl_crystal_size_max 0.6
_exptl_crystal_size_mid 0.5
_exptl_crystal_size_min 0.2
_refine_diff_density_max 0.337
_refine_diff_density_min -0.333
_refine_diff_density_rms 0.055
_refine_ls_extinction_method none
_refine_ls_goodness_of_fit_ref 1.014
_refine_ls_hydrogen_treatment constr
_refine_ls_matrix_type full
_refine_ls_number_parameters 389
_refine_ls_number_reflns 6846
_refine_ls_number_restraints 0
_refine_ls_restrained_S_all 1.014
_refine_ls_R_factor_all 0.0959
_refine_ls_R_factor_gt 0.0563
_refine_ls_shift/su_max 0.000
_refine_ls_shift/su_mean 0.000
_refine_ls_structure_factor_coef Fsqd
_refine_ls_weighting_details 'w=1/[\s^2^(Fo^2^)+(0.0634P)^2^+0.7478P] where P=(Fo^2^+2Fc^2^)/3'
_refine_ls_weighting_scheme calc
_refine_ls_wR_factor_gt 0.1338
_refine_ls_wR_factor_ref 0.1529
_reflns_Friedel_coverage 0.000
_reflns_number_gt 4494
_reflns_number_total 6846
_reflns_threshold_expression 'I > 2\s(I)'
_cod_data_source_file d3cc05380f2.cif
_cod_data_source_block b221114b_0m
_cod_depositor_comments 'Adding full bibliography for 7132468.cif.'
_cod_database_code 7132468
_shelx_shelxl_version_number 2014/7
_shelx_space_group_comment
;
The symmetry employed for this shelxl refinement is uniquely defined
by the following loop, which should always be used as a source of
symmetry information in preference to the above space-group names.
They are only intended as comments.
;
_shelx_estimated_absorpt_t_max 0.955
_shelx_estimated_absorpt_t_min 0.872
_olex2_refinement_description
;
1. Fixed Uiso
 At 1.2 times of:
  All C(H) groups, All C(H,H) groups, All N(H) groups
 At 1.5 times of:
  All C(H,H,H) groups
2.a Ternary CH refined with riding coordinates:
 C12(H12)
2.b Secondary CH2 refined with riding coordinates:
 C20(H20A,H20B), C11(H11A,H11B)
2.c Aromatic/amide H refined with riding coordinates:
 N1(H1), C15(H15), C14(H14), C19(H19), C27(H27), C18(H18), C23(H23), C7(H7),
 C5(H5), C24(H24), C1(H1A), C26(H26), C6(H6), C25(H25), C2(H2), C29(H29),
 C3(H3), C33(H33), C32(H32), C31(H31), C30(H30)
2.d Idealised Me refined as rotating group:
 C17(H17A,H17B,H17C)
;
_olex2_submission_special_instructions 'No special instructions were received'

loop_
_space_group_symop_operation_xyz
'x, y, z'
'-x, -y, -z'

loop_
_atom_site_label
_atom_site_type_symbol
_atom_site_fract_x
_atom_site_fract_y
_atom_site_fract_z
_atom_site_U_iso_or_equiv
_atom_site_adp_type
_atom_site_occupancy
_atom_site_site_symmetry_order
_atom_site_calc_flag
_atom_site_refinement_flags_posn
_atom_site_refinement_flags_adp
_atom_site_refinement_flags_occupancy
_atom_site_disorder_assembly
_atom_site_disorder_group
S001 S 0.26432(8) 0.29065(6) 0.73608(6) 0.0600(2) Uani 1 1 d . . . . .
S002 S 0.18296(8) 0.26713(6) 0.50891(5) 0.0688(2) Uani 1 1 d . . . . .
F1 F 0.19353(15) 0.42873(10) 0.67159(10) 0.0476(3) Uani 1 1 d . . . . .
N1 N 0.7003(2) 0.79439(16) 0.76619(16) 0.0491(5) Uani 1 1 d . . . . .
H1 H 0.7568 0.7700 0.7230 0.059 Uiso 1 1 calc R . . . .
N2 N 1.0283(3) 0.89163(17) 0.78064(16) 0.0521(5) Uani 1 1 d . . . . .
O3 O 0.3469(3) 0.3806(2) 0.83429(17) 0.0924(8) Uani 1 1 d . . . . .
O5 O 0.4536(3) 0.74597(17) 0.8096(2) 0.0945(8) Uani 1 1 d . . . . .
C13 C 0.7308(3) 0.56275(17) 0.79664(17) 0.0417(5) Uani 1 1 d . . . . .
C12 C 0.5444(3) 0.53345(18) 0.74006(18) 0.0434(5) Uani 1 1 d . . . . .
H12 H 0.4766 0.5435 0.7905 0.052 Uiso 1 1 calc R . . . .
C21 C 0.2817(3) 0.35523(18) 0.64667(18) 0.0449(5) Uani 1 1 d . . . . .
C22 C 0.0463(3) 0.23662(18) 0.72946(17) 0.0409(5) Uani 1 1 d . . . . .
C16 C 1.0733(3) 0.61084(18) 0.90367(19) 0.0465(5) Uani 1 1 d . . . . .
C9 C 0.9506(3) 0.95441(18) 0.84207(17) 0.0436(5) Uani 1 1 d . . . . .
O4 O 0.3330(3) 0.2042(2) 0.7018(3) 0.1131(10) Uani 1 1 d . . . . .
O1 O 0.2242(3) 0.3415(3) 0.46365(17) 0.1304(13) Uani 1 1 d . . . . .
C15 C 1.0365(3) 0.60950(19) 0.8083(2) 0.0509(6) Uani 1 1 d . . . . .
H15 H 1.1261 0.6251 0.7791 0.061 Uiso 1 1 calc R . . . .
C14 C 0.8683(3) 0.5854(2) 0.75482(19) 0.0495(6) Uani 1 1 d . . . . .
H14 H 0.8470 0.5842 0.6901 0.059 Uiso 1 1 calc R . . . .
C19 C 0.7688(3) 0.56481(18) 0.89255(18) 0.0474(6) Uani 1 1 d . . . . .
H19 H 0.6799 0.5504 0.9226 0.057 Uiso 1 1 calc R . . . .
C8 C 0.7740(3) 0.90533(18) 0.83498(18) 0.0442(5) Uani 1 1 d . . . . .
C28 C -0.0400(3) 0.22319(19) 0.48880(17) 0.0438(5) Uani 1 1 d . . . . .
C27 C -0.0490(3) 0.3053(2) 0.75950(19) 0.0504(6) Uani 1 1 d . . . . .
H27 H -0.0012 0.3800 0.7791 0.060 Uiso 1 1 calc R . . . .
C20 C 0.4744(3) 0.41178(19) 0.6629(2) 0.0504(6) Uani 1 1 d . . . . .
H20A H 0.4940 0.4061 0.5975 0.060 Uiso 1 1 calc R . . . .
H20B H 0.5396 0.3730 0.6866 0.060 Uiso 1 1 calc R . . . .
C10 C 0.5527(3) 0.7211(2) 0.7588(2) 0.0512(6) Uani 1 1 d . . . . .
C11 C 0.5174(3) 0.6046(2) 0.68417(19) 0.0506(6) Uani 1 1 d . . . . .
H11A H 0.5939 0.6029 0.6397 0.061 Uiso 1 1 calc R . . . .
H11B H 0.3996 0.5746 0.6418 0.061 Uiso 1 1 calc R . . . .
C18 C 0.9361(3) 0.58778(19) 0.9448(2) 0.0515(6) Uani 1 1 d . . . . .
H18 H 0.9575 0.5878 1.0090 0.062 Uiso 1 1 calc R . . . .
C4 C 1.0375(3) 1.0649(2) 0.91212(19) 0.0511(6) Uani 1 1 d . . . . .
C23 C -0.0220(3) 0.1261(2) 0.7021(2) 0.0516(6) Uani 1 1 d . . . . .
H23 H 0.0437 0.0807 0.6824 0.062 Uiso 1 1 calc R . . . .
O2 O 0.2419(3) 0.1768(2) 0.4825(2) 0.1382(14) Uani 1 1 d . . . . .
C7 C 0.6900(3) 0.9659(2) 0.8944(2) 0.0550(6) Uani 1 1 d . . . . .
H7 H 0.5741 0.9345 0.8888 0.066 Uiso 1 1 calc R . . . .
C5 C 0.9469(4) 1.1237(2) 0.9733(2) 0.0643(7) Uani 1 1 d . . . . .
H5 H 1.0033 1.1960 1.0205 0.077 Uiso 1 1 calc R . . . .
C24 C -0.1898(4) 0.0841(2) 0.7045(2) 0.0618(7) Uani 1 1 d . . . . .
H24 H -0.2376 0.0098 0.6869 0.074 Uiso 1 1 calc R . . . .
C1 C 1.1924(3) 0.9374(2) 0.7895(2) 0.0631(7) Uani 1 1 d . . . . .
H1A H 1.2478 0.8948 0.7494 0.076 Uiso 1 1 calc R . . . .
C26 C -0.2171(3) 0.2601(3) 0.7596(2) 0.0621(7) Uani 1 1 d . . . . .
H26 H -0.2843 0.3046 0.7783 0.075 Uiso 1 1 calc R . . . .
C6 C 0.7790(4) 1.0753(2) 0.9636(2) 0.0646(7) Uani 1 1 d . . . . .
H6 H 0.7208 1.1156 1.0037 0.078 Uiso 1 1 calc R . . . .
C25 C -0.2855(3) 0.1511(3) 0.7326(2) 0.0656(8) Uani 1 1 d . . . . .
H25 H -0.3989 0.1220 0.7333 0.079 Uiso 1 1 calc R . . . .
C2 C 1.2884(3) 1.0463(3) 0.8557(2) 0.0666(8) Uani 1 1 d . . . . .
H2 H 1.4034 1.0750 0.8577 0.080 Uiso 1 1 calc R . . . .
C29 C -0.1219(3) 0.1181(2) 0.4755(2) 0.0611(7) Uani 1 1 d . . . . .
H29 H -0.0580 0.0732 0.4793 0.073 Uiso 1 1 calc R . . . .
C3 C 1.2125(4) 1.1094(2) 0.9168(2) 0.0651(8) Uani 1 1 d . . . . .
H3 H 1.2752 1.1818 0.9616 0.078 Uiso 1 1 calc R . . . .
C17 C 1.2571(3) 0.6382(2) 0.9621(2) 0.0653(7) Uani 1 1 d . . . . .
H17A H 1.2789 0.5719 0.9553 0.098 Uiso 1 1 calc GR . . . .
H17B H 1.2736 0.6838 1.0332 0.098 Uiso 1 1 calc GR . . . .
H17C H 1.3353 0.6763 0.9350 0.098 Uiso 1 1 calc GR . . . .
C33 C -0.1337(4) 0.2898(3) 0.4833(2) 0.0681(8) Uani 1 1 d . . . . .
H33 H -0.0796 0.3605 0.4916 0.082 Uiso 1 1 calc R . . . .
C32 C -0.3133(5) 0.2485(4) 0.4649(3) 0.0886(11) Uani 1 1 d . . . . .
H32 H -0.3806 0.2917 0.4610 0.106 Uiso 1 1 calc R . . . .
C31 C -0.3874(4) 0.1453(4) 0.4528(3) 0.0962(13) Uani 1 1 d . . . . .
H31 H -0.5066 0.1189 0.4414 0.115 Uiso 1 1 calc R . . . .
C30 C -0.2977(4) 0.0803(3) 0.4566(3) 0.0890(11) Uani 1 1 d . . . . .
H30 H -0.3538 0.0092 0.4465 0.107 Uiso 1 1 calc R . . . .

loop_
_atom_site_aniso_label
_atom_site_aniso_U_11
_atom_site_aniso_U_22
_atom_site_aniso_U_33
_atom_site_aniso_U_23
_atom_site_aniso_U_13
_atom_site_aniso_U_12
S001 0.0366(3) 0.0607(4) 0.0936(5) 0.0477(4) 0.0168(3) 0.0118(3)
S002 0.0351(3) 0.0771(5) 0.0587(4) -0.0004(4) 0.0195(3) 0.0031(3)
F1 0.0422(7) 0.0405(7) 0.0623(8) 0.0218(6) 0.0219(6) 0.0132(6)
N1 0.0421(10) 0.0463(11) 0.0578(12) 0.0223(10) 0.0208(9) 0.0082(9)
N2 0.0448(11) 0.0558(12) 0.0515(12) 0.0217(10) 0.0158(9) 0.0103(10)
O3 0.0637(12) 0.1036(17) 0.0745(14) 0.0501(13) -0.0181(10) -0.0279(12)
O5 0.0735(14) 0.0639(13) 0.153(2) 0.0426(14) 0.0712(15) 0.0166(11)
C13 0.0396(11) 0.0313(11) 0.0480(13) 0.0151(10) 0.0123(10) 0.0043(9)
C12 0.0373(11) 0.0396(12) 0.0488(13) 0.0189(10) 0.0142(10) 0.0039(9)
C21 0.0348(11) 0.0379(12) 0.0576(14) 0.0162(11) 0.0185(10) 0.0080(9)
C22 0.0364(11) 0.0399(12) 0.0454(13) 0.0210(10) 0.0107(9) 0.0071(9)
C16 0.0455(12) 0.0321(11) 0.0577(15) 0.0150(10) 0.0128(11) 0.0131(10)
C9 0.0438(12) 0.0418(12) 0.0464(13) 0.0235(11) 0.0101(10) 0.0102(10)
O4 0.0726(14) 0.1040(18) 0.238(3) 0.118(2) 0.0829(18) 0.0576(14)
O1 0.0910(17) 0.175(3) 0.0616(14) 0.0473(16) 0.0199(12) -0.0534(18)
C15 0.0437(13) 0.0473(14) 0.0632(16) 0.0228(12) 0.0246(11) 0.0133(11)
C14 0.0449(13) 0.0535(14) 0.0488(14) 0.0233(12) 0.0167(11) 0.0097(11)
C19 0.0469(13) 0.0434(13) 0.0521(14) 0.0240(11) 0.0189(11) 0.0065(10)
C8 0.0469(12) 0.0419(12) 0.0498(13) 0.0264(11) 0.0134(10) 0.0138(10)
C28 0.0343(11) 0.0534(14) 0.0437(12) 0.0196(11) 0.0127(9) 0.0149(10)
C27 0.0570(14) 0.0431(13) 0.0548(15) 0.0221(11) 0.0236(12) 0.0161(11)
C20 0.0359(11) 0.0436(13) 0.0594(15) 0.0131(11) 0.0183(11) 0.0041(10)
C10 0.0402(12) 0.0529(14) 0.0703(16) 0.0377(13) 0.0193(12) 0.0116(11)
C11 0.0412(12) 0.0509(14) 0.0531(14) 0.0266(12) 0.0066(10) 0.0010(10)
C18 0.0529(14) 0.0467(13) 0.0530(14) 0.0241(12) 0.0110(11) 0.0108(11)
C4 0.0548(14) 0.0439(13) 0.0548(15) 0.0267(12) 0.0074(11) 0.0119(11)
C23 0.0540(14) 0.0424(13) 0.0607(15) 0.0272(12) 0.0153(12) 0.0121(11)
O2 0.0551(13) 0.126(2) 0.132(2) -0.0533(18) -0.0062(13) 0.0513(14)
C7 0.0545(14) 0.0565(16) 0.0706(17) 0.0366(14) 0.0239(13) 0.0269(12)
C5 0.080(2) 0.0391(14) 0.0692(18) 0.0212(13) 0.0126(15) 0.0203(14)
C24 0.0563(15) 0.0541(15) 0.0634(17) 0.0335(13) 0.0035(13) -0.0064(13)
C1 0.0439(13) 0.0781(19) 0.0615(17) 0.0283(15) 0.0181(12) 0.0110(13)
C26 0.0571(16) 0.083(2) 0.0669(17) 0.0409(16) 0.0327(13) 0.0335(15)
C6 0.082(2) 0.0542(16) 0.0721(19) 0.0292(15) 0.0272(15) 0.0385(16)
C25 0.0424(14) 0.092(2) 0.0669(18) 0.0492(17) 0.0144(13) 0.0056(14)
C2 0.0430(14) 0.079(2) 0.0672(18) 0.0366(16) 0.0086(13) -0.0017(14)
C29 0.0547(15) 0.0573(16) 0.0566(16) 0.0236(13) -0.0015(12) 0.0051(13)
C3 0.0596(16) 0.0520(15) 0.0686(18) 0.0302(14) 0.0001(14) -0.0034(13)
C17 0.0499(15) 0.0630(17) 0.0772(19) 0.0280(15) 0.0102(13) 0.0165(13)
C33 0.078(2) 0.0708(19) 0.0646(18) 0.0309(15) 0.0197(15) 0.0368(16)
C32 0.072(2) 0.131(3) 0.070(2) 0.030(2) 0.0161(17) 0.068(2)
C31 0.0465(17) 0.143(4) 0.072(2) 0.029(2) 0.0135(15) 0.018(2)
C30 0.060(2) 0.098(3) 0.072(2) 0.0304(19) 0.0041(16) -0.0173(19)

loop_
_atom_type_symbol
_atom_type_description
_atom_type_scat_dispersion_real
_atom_type_scat_dispersion_imag
_atom_type_scat_source
C C 0.0033 0.0016 'International Tables Vol C Tables 4.2.6.8 and 6.1.1.4'
H H 0.0000 0.0000 'International Tables Vol C Tables 4.2.6.8 and 6.1.1.4'
F F 0.0171 0.0103 'International Tables Vol C Tables 4.2.6.8 and 6.1.1.4'
N N 0.0061 0.0033 'International Tables Vol C Tables 4.2.6.8 and 6.1.1.4'
O O 0.0106 0.0060 'International Tables Vol C Tables 4.2.6.8 and 6.1.1.4'
S S 0.1246 0.1234 'International Tables Vol C Tables 4.2.6.8 and 6.1.1.4'

loop_
_geom_angle_atom_site_label_1
_geom_angle_atom_site_label_2
_geom_angle_atom_site_label_3
_geom_angle
_geom_angle_site_symmetry_1
_geom_angle_site_symmetry_3
_geom_angle_publ_flag
O3 S001 C21 103.36(12) . . ?
O3 S001 C22 108.46(13) . . ?
C22 S001 C21 109.08(10) . . ?
O4 S001 O3 119.69(18) . . ?
O4 S001 C21 106.45(14) . . ?
O4 S001 C22 109.29(13) . . ?
O1 S002 C21 102.93(13) . . ?
O1 S002 C28 107.41(15) . . ?
C28 S002 C21 108.06(10) . . ?
O2 S002 C21 107.68(15) . . ?
O2 S002 O1 120.1(2) . . ?
O2 S002 C28 109.99(14) . . ?
C8 N1 H1 115.7 . . ?
C10 N1 H1 115.7 . . ?
C10 N1 C8 128.6(2) . . ?
C1 N2 C9 117.2(2) . . ?
C14 C13 C12 122.8(2) . . ?
C19 C13 C12 119.8(2) . . ?
C19 C13 C14 117.4(2) . . ?
C13 C12 H12 107.8 . . ?
C13 C12 C20 109.61(18) . . ?
C13 C12 C11 113.95(18) . . ?
C20 C12 H12 107.8 . . ?
C11 C12 H12 107.8 . . ?
C11 C12 C20 109.6(2) . . ?
S002 C21 S001 117.89(12) . . ?
F1 C21 S001 106.16(14) . . ?
F1 C21 S002 104.61(15) . . ?
F1 C21 C20 112.15(17) . . ?
C20 C21 S001 107.41(17) . . ?
C20 C21 S002 108.67(16) . . ?
C27 C22 S001 120.09(17) . . ?
C23 C22 S001 118.22(18) . . ?
C23 C22 C27 121.5(2) . . ?
C15 C16 C18 117.5(2) . . ?
C15 C16 C17 121.2(2) . . ?
C18 C16 C17 121.3(2) . . ?
N2 C9 C8 117.9(2) . . ?
N2 C9 C4 122.9(2) . . ?
C4 C9 C8 119.2(2) . . ?
C16 C15 H15 119.3 . . ?
C16 C15 C14 121.4(2) . . ?
C14 C15 H15 119.3 . . ?
C13 C14 H14 119.5 . . ?
C15 C14 C13 121.0(2) . . ?
C15 C14 H14 119.5 . . ?
C13 C19 H19 119.3 . . ?
C18 C19 C13 121.3(2) . . ?
C18 C19 H19 119.3 . . ?
N1 C8 C9 115.2(2) . . ?
C7 C8 N1 124.9(2) . . ?
C7 C8 C9 119.9(2) . . ?
C29 C28 S002 118.48(19) . . ?
C33 C28 S002 121.1(2) . . ?
C33 C28 C29 120.4(2) . . ?
C22 C27 H27 120.9 . . ?
C22 C27 C26 118.1(2) . . ?
C26 C27 H27 120.9 . . ?
C12 C20 H20A 108.7 . . ?
C12 C20 H20B 108.7 . . ?
C21 C20 C12 114.40(18) . . ?
C21 C20 H20A 108.7 . . ?
C21 C20 H20B 108.7 . . ?
H20A C20 H20B 107.6 . . ?
N1 C10 C11 116.0(2) . . ?
O5 C10 N1 122.8(2) . . ?
O5 C10 C11 121.2(2) . . ?
C12 C11 H11A 109.3 . . ?
C12 C11 H11B 109.3 . . ?
C10 C11 C12 111.4(2) . . ?
C10 C11 H11A 109.3 . . ?
C10 C11 H11B 109.4 . . ?
H11A C11 H11B 108.0 . . ?
C16 C18 H18 119.2 . . ?
C19 C18 C16 121.5(2) . . ?
C19 C18 H18 119.2 . . ?
C5 C4 C9 119.1(2) . . ?
C3 C4 C9 116.9(2) . . ?
C3 C4 C5 124.0(3) . . ?
C22 C23 H23 120.7 . . ?
C22 C23 C24 118.7(2) . . ?
C24 C23 H23 120.7 . . ?
C8 C7 H7 120.0 . . ?
C8 C7 C6 120.0(2) . . ?
C6 C7 H7 120.0 . . ?
C4 C5 H5 119.8 . . ?
C6 C5 C4 120.3(3) . . ?
C6 C5 H5 119.8 . . ?
C23 C24 H24 119.9 . . ?
C25 C24 C23 120.2(2) . . ?
C25 C24 H24 119.9 . . ?
N2 C1 H1A 118.0 . . ?
N2 C1 C2 123.9(3) . . ?
C2 C1 H1A 118.0 . . ?
C27 C26 H26 119.6 . . ?
C25 C26 C27 120.8(3) . . ?
C25 C26 H26 119.6 . . ?
C7 C6 H6 119.2 . . ?
C5 C6 C7 121.6(3) . . ?
C5 C6 H6 119.2 . . ?
C24 C25 H25 119.7 . . ?
C26 C25 C24 120.7(2) . . ?
C26 C25 H25 119.7 . . ?
C1 C2 H2 120.3 . . ?
C3 C2 C1 119.3(3) . . ?
C3 C2 H2 120.3 . . ?
C28 C29 H29 120.1 . . ?
C30 C29 C28 119.7(3) . . ?
C30 C29 H29 120.1 . . ?
C4 C3 H3 120.2 . . ?
C2 C3 C4 119.6(3) . . ?
C2 C3 H3 120.2 . . ?
C16 C17 H17A 109.5 . . ?
C16 C17 H17B 109.5 . . ?
C16 C17 H17C 109.5 . . ?
H17A C17 H17B 109.5 . . ?
H17A C17 H17C 109.5 . . ?
H17B C17 H17C 109.5 . . ?
C28 C33 H33 120.9 . . ?
C28 C33 C32 118.2(3) . . ?
C32 C33 H33 120.9 . . ?
C33 C32 H32 120.4 . . ?
C31 C32 C33 119.2(3) . . ?
C31 C32 H32 120.4 . . ?
C32 C31 H31 118.6 . . ?
C30 C31 C32 122.7(3) . . ?
C30 C31 H31 118.6 . . ?
C29 C30 H30 120.1 . . ?
C31 C30 C29 119.7(4) . . ?
C31 C30 H30 120.1 . . ?

loop_
_geom_bond_atom_site_label_1
_geom_bond_atom_site_label_2
_geom_bond_distance
_geom_bond_site_symmetry_2
_geom_bond_publ_flag
S001 O3 1.429(2) . ?
S001 C21 1.848(2) . ?
S001 C22 1.751(2) . ?
S001 O4 1.418(2) . ?
S002 C21 1.843(2) . ?
S002 O1 1.428(3) . ?
S002 C28 1.740(2) . ?
S002 O2 1.408(3) . ?
F1 C21 1.378(2) . ?
N1 H1 0.8600 . ?
N1 C8 1.403(3) . ?
N1 C10 1.346(3) . ?
N2 C9 1.361(3) . ?
N2 C1 1.316(3) . ?
O5 C10 1.215(3) . ?
C13 C12 1.518(3) . ?
C13 C14 1.394(3) . ?
C13 C19 1.379(3) . ?
C12 H12 0.9800 . ?
C12 C20 1.543(3) . ?
C12 C11 1.540(3) . ?
C21 C20 1.535(3) . ?
C22 C27 1.380(3) . ?
C22 C23 1.379(3) . ?
C16 C15 1.374(3) . ?
C16 C18 1.386(3) . ?
C16 C17 1.512(3) . ?
C9 C8 1.424(3) . ?
C9 C4 1.413(3) . ?
C15 H15 0.9300 . ?
C15 C14 1.387(3) . ?
C14 H14 0.9300 . ?
C19 H19 0.9300 . ?
C19 C18 1.378(3) . ?
C8 C7 1.370(3) . ?
C28 C29 1.380(3) . ?
C28 C33 1.372(4) . ?
C27 H27 0.9300 . ?
C27 C26 1.381(3) . ?
C20 H20A 0.9700 . ?
C20 H20B 0.9700 . ?
C10 C11 1.505(4) . ?
C11 H11A 0.9700 . ?
C11 H11B 0.9700 . ?
C18 H18 0.9300 . ?
C4 C5 1.412(4) . ?
C4 C3 1.410(4) . ?
C23 H23 0.9300 . ?
C23 C24 1.381(4) . ?
C7 H7 0.9300 . ?
C7 C6 1.402(4) . ?
C5 H5 0.9300 . ?
C5 C6 1.348(4) . ?
C24 H24 0.9300 . ?
C24 C25 1.363(4) . ?
C1 H1A 0.9300 . ?
C1 C2 1.397(4) . ?
C26 H26 0.9300 . ?
C26 C25 1.361(4) . ?
C6 H6 0.9300 . ?
C25 H25 0.9300 . ?
C2 H2 0.9300 . ?
C2 C3 1.350(4) . ?
C29 H29 0.9300 . ?
C29 C30 1.368(4) . ?
C3 H3 0.9300 . ?
C17 H17A 0.9600 . ?
C17 H17B 0.9600 . ?
C17 H17C 0.9600 . ?
C33 H33 0.9300 . ?
C33 C32 1.402(5) . ?
C32 H32 0.9300 . ?
C32 C31 1.351(6) . ?
C31 H31 0.9300 . ?
C31 C30 1.323(6) . ?
C30 H30 0.9300 . ?
